data_2234225
loop_
_publ_author_name
'Al-Youbi, Abdulrahman O.'
'Asiri, Abdullah M.'
'Faidallah, Hassan M.'
'Ng, Seik Weng'
'Tiekink, Edward R. T.'

_publ_section_title
;
 3-Amino-1-(thiophen-2-yl)-9,10-dihydrophenanthrene-2,4-dicarbonitrile
;
_journal_coeditor_code HB6670
_journal_issue 4
_journal_name_full 'Acta Crystallographica Section E'
_journal_page_first o1027
_journal_page_last o1028
_journal_paper_doi 10.1107/S1600536812010033
_journal_volume 68
_journal_year 2012
_chemical_formula_iupac 'C20 H13 N3 S'
_chemical_formula_moiety 'C20 H13 N3 S'
_chemical_formula_sum 'C20 H13 N3 S'
_chemical_formula_weight 327.39
_chemical_name_systematic
;
3-Amino-1-(thiophen-2-yl)-9,10-dihydrophenanthrene-2,4-dicarbonitrile
;
_space_group_IT_number 14
_symmetry_cell_setting monoclinic
_symmetry_space_group_name_Hall '-P 2ybc'
_symmetry_space_group_name_H-M 'P 1 21/c 1'
_atom_sites_solution_hydrogens geom
_atom_sites_solution_primary direct
_atom_sites_solution_secondary difmap
_audit_creation_method SHELXL-97
_cell_angle_alpha 90.00
_cell_angle_beta 93.171(11)
_cell_angle_gamma 90.00
_cell_formula_units_Z 4
_cell_length_a 9.7882(10)
_cell_length_b 7.1199(7)
_cell_length_c 22.746(3)
_cell_measurement_reflns_used 1132
_cell_measurement_temperature 100(2)
_cell_measurement_theta_max 24.9990
_cell_measurement_theta_min 2.6680
_cell_volume 1582.8(3)
_computing_cell_refinement 'CrysAlis PRO (Agilent, 2011)'
_computing_data_collection 'CrysAlis PRO (Agilent, 2011)'
_computing_data_reduction 'CrysAlis PRO (Agilent, 2011)'
_computing_molecular_graphics 'ORTEP-3 (Farrugia, 1997) and DIAMOND (Brandenburg, 2006)'
_computing_publication_material 'publCIF (Westrip, 2010)'
_computing_structure_refinement 'SHELXL97 (Sheldrick, 2008)'
_computing_structure_solution 'SHELXS97 (Sheldrick, 2008)'
_diffrn_ambient_temperature 100(2)
_diffrn_detector_area_resol_mean 10.4041
_diffrn_measured_fraction_theta_full 0.996
_diffrn_measured_fraction_theta_max 0.996
_diffrn_measurement_device_type 'Agilent SuperNova Dual diffractometer with an Atlas detector'
_diffrn_measurement_method '\w scan'
_diffrn_radiation_monochromator Mirror
_diffrn_radiation_source 'SuperNova (Mo) X-ray Source'
_diffrn_radiation_type MoK\a
_diffrn_radiation_wavelength 0.71073
_diffrn_reflns_av_R_equivalents 0.0562
_diffrn_reflns_av_sigmaI/netI 0.1006
_diffrn_reflns_limit_h_max 11
_diffrn_reflns_limit_h_min -9
_diffrn_reflns_limit_k_max 6
_diffrn_reflns_limit_k_min -8
_diffrn_reflns_limit_l_max 27
_diffrn_reflns_limit_l_min -19
_diffrn_reflns_number 5527
_diffrn_reflns_theta_full 25.05
_diffrn_reflns_theta_max 25.05
_diffrn_reflns_theta_min 2.67
_diffrn_standards_decay_% 0
_diffrn_standards_interval_count 0
_diffrn_standards_interval_time 0
_diffrn_standards_number 0
_exptl_absorpt_coefficient_mu 0.209
_exptl_absorpt_correction_T_max 0.9937
_exptl_absorpt_correction_T_min 0.9398
_exptl_absorpt_correction_type multi-scan
_exptl_absorpt_process_details '(CrysAlis PRO; Agilent, 2011)'
_exptl_crystal_colour orange
_exptl_crystal_density_diffrn 1.374
_exptl_crystal_density_method 'not measured'
_exptl_crystal_description prism
_exptl_crystal_F_000 680
_exptl_crystal_size_max 0.30
_exptl_crystal_size_mid 0.06
_exptl_crystal_size_min 0.03
_refine_diff_density_max 0.669
_refine_diff_density_min -0.553
_refine_ls_extinction_method none
_refine_ls_goodness_of_fit_ref 1.027
_refine_ls_hydrogen_treatment mixed
_refine_ls_matrix_type full
_refine_ls_number_parameters 236
_refine_ls_number_reflns 2805
_refine_ls_number_restraints 56
_refine_ls_restrained_S_all 1.037
_refine_ls_R_factor_all 0.1148
_refine_ls_R_factor_gt 0.0664
_refine_ls_shift/su_max 0.001
_refine_ls_shift/su_mean 0.001
_refine_ls_structure_factor_coef Fsqd
_refine_ls_weighting_details 'calc w=1/[\s^2^(Fo^2^)+(0.0559P)^2^+1.2744P] where P=(Fo^2^+2Fc^2^)/3'
_refine_ls_weighting_scheme calc
_refine_ls_wR_factor_gt 0.1341
_refine_ls_wR_factor_ref 0.1639
_reflns_number_gt 1778
_reflns_number_total 2805
_reflns_threshold_expression I>2\s(I)
_cod_data_source_file hb6670.cif
_cod_data_source_block I
_cod_original_sg_symbol_H-M 'P 21/c'
_cod_database_code 2234225
_cod_database_fobs_code 2234225

loop_
_symmetry_equiv_pos_as_xyz
'x, y, z'
'-x, y+1/2, -z+1/2'
'-x, -y, -z'
'x, -y-1/2, z-1/2'

loop_
_atom_site_type_symbol
_atom_site_label
_atom_site_fract_x
_atom_site_fract_y
_atom_site_fract_z
_atom_site_U_iso_or_equiv
_atom_site_adp_type
_atom_site_calc_flag
_atom_site_refinement_flags
_atom_site_occupancy
_atom_site_symmetry_multiplicity
_atom_site_disorder_assembly
_atom_site_disorder_group
S S1 0.98458(11) 0.25812(17) 0.64193(6) 0.0331(4) Uani d PDU 0.918(4) 1 A 1
S S1' 0.976(2) 0.275(3) 0.5229(7) 0.0358(13) Uani d PD 0.082(4) 1 A 2
N N1 0.2456(3) 0.6816(5) 0.61810(16) 0.0329(9) Uani d . 1 1 . .
N N2 0.3958(3) 0.3401(5) 0.54813(14) 0.0213(7) Uani d D 1 1 . .
H H1 0.402(4) 0.236(3) 0.5276(15) 0.026 Uiso d D 1 1 . .
H H2 0.3108(16) 0.373(5) 0.5535(17) 0.026 Uiso d D 1 1 . .
N N3 0.6533(3) 0.0358(5) 0.51041(15) 0.0255(8) Uani d . 1 1 . .
C C1 0.7477(4) 0.6177(5) 0.61652(16) 0.0213(9) Uani d . 1 1 . .
C C2 0.8711(4) 0.7249(5) 0.64154(18) 0.0262(9) Uani d . 1 1 . .
H H2A 0.8904 0.8322 0.6156 0.031 Uiso calc R 1 1 . .
H H2B 0.9523 0.6418 0.6438 0.031 Uiso calc R 1 1 . .
C C3 0.8422(4) 0.7966(6) 0.70321(18) 0.0329(11) Uani d . 1 1 . .
H H3A 0.8278 0.6888 0.7297 0.039 Uiso calc R 1 1 . .
H H3B 0.9215 0.8696 0.7196 0.039 Uiso calc R 1 1 . .
C C4 0.7144(4) 0.9209(5) 0.69949(19) 0.0295(10) Uani d . 1 1 . .
C C5 0.7052(5) 1.0784(6) 0.73318(19) 0.0380(11) Uani d . 1 1 . .
H H5 0.7768 1.1082 0.7615 0.046 Uiso calc R 1 1 . .
C C6 0.5919(4) 1.1956(6) 0.72634(19) 0.0329(11) Uani d . 1 1 . .
H H6 0.5848 1.3024 0.7510 0.040 Uiso calc R 1 1 . .
C C7 0.4905(4) 1.1578(5) 0.68423(18) 0.0289(10) Uani d . 1 1 . .
H H7 0.4145 1.2402 0.6792 0.035 Uiso calc R 1 1 . .
C C8 0.4980(4) 0.9990(5) 0.64865(18) 0.0260(10) Uani d . 1 1 . .
H H8 0.4288 0.9752 0.6187 0.031 Uiso calc R 1 1 . .
C C9 0.6089(4) 0.8743(5) 0.65742(16) 0.0221(9) Uani d . 1 1 . .
C C10 0.6174(4) 0.6957(5) 0.62403(16) 0.0201(9) Uani d . 1 1 . .
C C11 0.5006(3) 0.5995(5) 0.60216(16) 0.0173(8) Uani d . 1 1 . .
C C12 0.5094(4) 0.4290(5) 0.57009(16) 0.0184(8) Uani d . 1 1 . .
C C13 0.6410(3) 0.3549(5) 0.56377(16) 0.0170(8) Uani d . 1 1 . .
C C14 0.7610(3) 0.4495(5) 0.58825(16) 0.0202(9) Uani d D 1 1 A .
C C15 0.3602(4) 0.6548(5) 0.61278(17) 0.0237(9) Uani d . 1 1 . .
C C16 0.6518(3) 0.1773(5) 0.53443(16) 0.0193(9) Uani d . 1 1 . .
C C17 0.8889(3) 0.3421(4) 0.58171(17) 0.0234(9) Uani d DU 1 1 . .
C C18 0.9449(5) 0.2974(7) 0.5317(2) 0.0358(13) Uani d PDU 0.918(4) 1 A 1
H H18 0.9073 0.3340 0.4940 0.043 Uiso calc PR 0.918(4) 1 A 1
C C18' 0.953(2) 0.282(3) 0.6333(6) 0.0331(4) Uani d PD 0.08 1 A 2
H H18' 0.9194 0.3055 0.6710 0.040 Uiso calc PR 0.082(4) 1 A 2
C C19 1.0686(4) 0.1878(6) 0.5402(2) 0.0325(13) Uani d PDU 0.918(4) 1 A 1
H H19 1.1203 0.1430 0.5089 0.039 Uiso calc PR 0.918(4) 1 A 1
C C19' 1.0749(19) 0.179(3) 0.6240(13) 0.0361(13) Uani d PD 0.082(4) 1 A 2
H H19' 1.1321 0.1274 0.6549 0.043 Uiso calc PR 0.082(4) 1 A 2
C C20 1.1022(4) 0.1564(6) 0.5979(2) 0.0361(13) Uani d PDU 0.918(4) 1 A 1
H H20 1.1802 0.0875 0.6122 0.043 Uiso calc PR 0.918(4) 1 A 1
C C20' 1.1006(14) 0.1645(15) 0.5660(15) 0.0325(13) Uani d PD 0.08 1 A 2
H H20' 1.1771 0.1011 0.5514 0.039 Uiso calc PR 0.082(4) 1 A 2

loop_
_atom_site_aniso_label
_atom_site_aniso_U_11
_atom_site_aniso_U_22
_atom_site_aniso_U_33
_atom_site_aniso_U_12
_atom_site_aniso_U_13
_atom_site_aniso_U_23
S1 0.0230(7) 0.0336(7) 0.0420(8) 0.0037(5) -0.0030(5) 0.0073(6)
S1' 0.021(3) 0.045(3) 0.043(3) 0.005(2) 0.015(2) -0.020(2)
N1 0.025(2) 0.035(2) 0.038(2) 0.0062(16) 0.0029(17) 0.0003(17)
N2 0.0165(16) 0.0228(17) 0.0244(19) -0.0001(15) -0.0003(14) -0.0056(15)
N3 0.0169(17) 0.0238(19) 0.036(2) 0.0003(14) 0.0039(15) -0.0071(17)
C1 0.022(2) 0.021(2) 0.021(2) -0.0035(17) 0.0023(16) 0.0002(17)
C2 0.024(2) 0.023(2) 0.032(2) -0.0028(18) 0.0044(18) -0.0083(19)
C3 0.032(2) 0.035(2) 0.031(3) -0.005(2) -0.0030(19) -0.010(2)
C4 0.034(2) 0.021(2) 0.032(3) -0.0097(19) -0.0055(19) 0.0035(19)
C5 0.047(3) 0.041(3) 0.026(3) -0.004(2) 0.012(2) -0.006(2)
C6 0.047(3) 0.027(2) 0.026(2) -0.002(2) 0.018(2) -0.007(2)
C7 0.040(2) 0.020(2) 0.029(2) 0.0020(19) 0.016(2) 0.0036(19)
C8 0.033(2) 0.022(2) 0.023(2) -0.0007(19) 0.0085(18) -0.0005(18)
C9 0.030(2) 0.0173(19) 0.020(2) -0.0026(18) 0.0090(17) 0.0006(17)
C10 0.023(2) 0.019(2) 0.018(2) -0.0003(17) 0.0038(16) 0.0037(16)
C11 0.0177(19) 0.0141(18) 0.021(2) 0.0009(16) 0.0038(16) 0.0016(16)
C12 0.021(2) 0.0190(19) 0.015(2) 0.0010(17) 0.0041(16) 0.0029(16)
C13 0.0161(19) 0.0154(18) 0.020(2) 0.0000(16) 0.0063(15) 0.0004(16)
C14 0.020(2) 0.020(2) 0.021(2) -0.0004(16) 0.0051(16) 0.0016(17)
C15 0.032(2) 0.018(2) 0.020(2) -0.0007(18) -0.0020(18) -0.0004(17)
C16 0.0144(19) 0.022(2) 0.021(2) -0.0030(16) 0.0006(16) 0.0018(18)
C17 0.0176(19) 0.023(2) 0.030(2) -0.0044(17) 0.0021(17) -0.0049(18)
C18 0.021(3) 0.045(3) 0.043(3) 0.005(2) 0.015(2) -0.020(2)
C18' 0.0230(7) 0.0336(7) 0.0420(8) 0.0037(5) -0.0030(5) 0.0073(6)
C19 0.011(2) 0.033(2) 0.053(3) 0.0018(19) 0.000(2) -0.021(2)
C19' 0.018(2) 0.027(2) 0.064(4) 0.0064(19) 0.004(2) -0.008(3)
C20 0.018(2) 0.027(2) 0.064(4) 0.0064(19) 0.004(2) -0.008(3)
C20' 0.011(2) 0.033(2) 0.053(3) 0.0018(19) 0.000(2) -0.021(2)

loop_
_atom_type_symbol
_atom_type_description
_atom_type_scat_dispersion_real
_atom_type_scat_dispersion_imag
_atom_type_scat_source
C C 0.0033 0.0016 'International Tables Vol C Tables 4.2.6.8 and 6.1.1.4'
H H 0.0000 0.0000 'International Tables Vol C Tables 4.2.6.8 and 6.1.1.4'
N N 0.0061 0.0033 'International Tables Vol C Tables 4.2.6.8 and 6.1.1.4'
S S 0.1246 0.1234 'International Tables Vol C Tables 4.2.6.8 and 6.1.1.4'

loop_
_geom_angle_atom_site_label_1
_geom_angle_atom_site_label_2
_geom_angle_atom_site_label_3
_geom_angle
C17 S1 C20 92.0(2)
C17 S1' C20' 93.0(5)
C12 N2 H1 121(2)
C12 N2 H2 126(3)
H1 N2 H2 113(4)
C14 C1 C10 120.8(3)
C14 C1 C2 121.6(3)
C10 C1 C2 117.7(3)
C1 C2 C3 109.1(3)
C1 C2 H2A 109.9
C3 C2 H2A 109.9
C1 C2 H2B 109.9
C3 C2 H2B 109.9
H2A C2 H2B 108.3
C4 C3 C2 109.5(3)
C4 C3 H3A 109.8
C2 C3 H3A 109.8
C4 C3 H3B 109.8
C2 C3 H3B 109.8
H3A C3 H3B 108.2
C5 C4 C9 120.4(4)
C5 C4 C3 121.6(4)
C9 C4 C3 117.9(4)
C4 C5 C6 120.5(4)
C4 C5 H5 119.7
C6 C5 H5 119.7
C7 C6 C5 120.2(4)
C7 C6 H6 119.9
C5 C6 H6 119.9
C6 C7 C8 120.5(4)
C6 C7 H7 119.8
C8 C7 H7 119.8
C7 C8 C9 119.6(4)
C7 C8 H8 120.2
C9 C8 H8 120.2
C8 C9 C4 118.6(4)
C8 C9 C10 122.1(3)
C4 C9 C10 119.3(3)
C11 C10 C1 119.4(3)
C11 C10 C9 122.2(3)
C1 C10 C9 118.4(3)
C10 C11 C12 121.9(3)
C10 C11 C15 124.5(3)
C12 C11 C15 113.5(3)
N2 C12 C13 121.8(3)
N2 C12 C11 121.2(3)
C13 C12 C11 117.0(3)
C12 C13 C16 117.9(3)
C12 C13 C14 121.2(3)
C16 C13 C14 120.9(3)
C1 C14 C13 119.6(3)
C1 C14 C17 127.0(3)
C13 C14 C17 113.3(3)
N1 C15 C11 172.9(4)
N3 C16 C13 176.6(4)
C18 C17 C14 126.9(4)
C18' C17 C14 115.1(11)
C18' C17 S1' 111.3(7)
C14 C17 S1' 133.6(8)
C18 C17 S1 111.5(3)
C14 C17 S1 121.6(3)
C17 C18 C19 113.4(4)
C17 C18 H18 123.3
C19 C18 H18 123.3
C17 C18' C19' 112.4(6)
C17 C18' H18' 123.8
C19' C18' H18' 123.8
C20 C19 C18 112.1(4)
C20 C19 H19 124.0
C18 C19 H19 124.0
C20' C19' C18' 112.7(7)
C20' C19' H19' 123.7
C18' C19' H19' 123.7
C19 C20 S1 111.1(3)
C19 C20 H20 124.5
S1 C20 H20 124.5
C19' C20' S1' 110.8(8)
C19' C20' H20' 124.6
S1' C20' H20' 124.6

loop_
_geom_bond_atom_site_label_1
_geom_bond_atom_site_label_2
_geom_bond_distance
S1 C17 1.723(4)
S1 C20 1.727(5)
S1' C17 1.695(9)
S1' C20' 1.713(10)
N1 C15 1.150(5)
N2 C12 1.351(5)
N2 H1 0.882(10)
N2 H2 0.880(10)
N3 C16 1.146(5)
C1 C14 1.369(5)
C1 C10 1.410(5)
C1 C2 1.513(5)
C2 C3 1.534(5)
C2 H2A 0.9900
C2 H2B 0.9900
C3 C4 1.531(6)
C3 H3A 0.9900
C3 H3B 0.9900
C4 C5 1.364(6)
C4 C9 1.408(5)
C5 C6 1.390(6)
C5 H5 0.9500
C6 C7 1.367(6)
C6 H6 0.9500
C7 C8 1.395(5)
C7 H7 0.9500
C8 C9 1.408(5)
C8 H8 0.9500
C9 C10 1.486(5)
C10 C11 1.400(5)
C11 C12 1.422(5)
C11 C15 1.462(5)
C12 C13 1.407(5)
C13 C16 1.437(5)
C13 C14 1.439(5)
C14 C17 1.481(5)
C17 C18 1.329(6)
C17 C18' 1.367(9)
C18 C19 1.445(6)
C18 H18 0.9500
C18' C19' 1.427(9)
C18' H18' 0.9500
C19 C20 1.354(6)
C19 H19 0.9500
C19' C20' 1.360(9)
C19' H19' 0.9500
C20 H20 0.9500
C20' H20' 0.9500

loop_
_geom_hbond_atom_site_label_D
_geom_hbond_atom_site_label_H
_geom_hbond_atom_site_label_A
_geom_hbond_site_symmetry_A
_geom_hbond_distance_DH
_geom_hbond_distance_HA
_geom_hbond_distance_DA
_geom_hbond_angle_DHA
N2 H1 N3 3_656 0.88(3) 2.18(3) 3.016(5) 160(3)
C6 H6 Cg1 2_656 0.95 2.85 3.660(5) 144

loop_
_geom_torsion_atom_site_label_1
_geom_torsion_atom_site_label_2
_geom_torsion_atom_site_label_3
_geom_torsion_atom_site_label_4
_geom_torsion
C14 C1 C2 C3 -135.7(4)
C10 C1 C2 C3 43.4(5)
C1 C2 C3 C4 -58.1(4)
C2 C3 C4 C5 -142.1(4)
C2 C3 C4 C9 34.1(5)
C9 C4 C5 C6 -0.3(6)
C3 C4 C5 C6 175.8(4)
C4 C5 C6 C7 -2.3(6)
C5 C6 C7 C8 1.5(6)
C6 C7 C8 C9 1.8(6)
C7 C8 C9 C4 -4.3(5)
C7 C8 C9 C10 175.3(3)
C5 C4 C9 C8 3.6(6)
C3 C4 C9 C8 -172.7(4)
C5 C4 C9 C10 -176.1(4)
C3 C4 C9 C10 7.6(5)
C14 C1 C10 C11 -0.1(5)
C2 C1 C10 C11 -179.2(3)
C14 C1 C10 C9 177.3(3)
C2 C1 C10 C9 -1.8(5)
C8 C9 C10 C11 -28.0(6)
C4 C9 C10 C11 151.7(4)
C8 C9 C10 C1 154.7(4)
C4 C9 C10 C1 -25.6(5)
C1 C10 C11 C12 -3.0(5)
C9 C10 C11 C12 179.8(3)
C1 C10 C11 C15 172.9(3)
C9 C10 C11 C15 -4.3(6)
C10 C11 C12 N2 -178.5(3)
C15 C11 C12 N2 5.2(5)
C10 C11 C12 C13 3.3(5)
C15 C11 C12 C13 -173.0(3)
N2 C12 C13 C16 -1.7(5)
C11 C12 C13 C16 176.5(3)
N2 C12 C13 C14 -178.9(3)
C11 C12 C13 C14 -0.7(5)
C10 C1 C14 C13 2.6(6)
C2 C1 C14 C13 -178.3(3)
C10 C1 C14 C17 -174.1(3)
C2 C1 C14 C17 5.0(6)
C12 C13 C14 C1 -2.2(5)
C16 C13 C14 C1 -179.3(3)
C12 C13 C14 C17 174.9(3)
C16 C13 C14 C17 -2.2(5)
C1 C14 C17 C18 -118.5(4)
C13 C14 C17 C18 64.6(3)
C1 C14 C17 C18' 62.6(12)
C13 C14 C17 C18' -114.3(11)
C1 C14 C17 S1' -117.4(11)
C13 C14 C17 S1' 65.7(11)
C1 C14 C17 S1 61.6(4)
C13 C14 C17 S1 -115.3(3)
C20' S1' C17 C18 -173(8)
C20' S1' C17 C18' 0.1(3)
C20' S1' C17 C14 -179.92(19)
C20' S1' C17 S1 1.0(10)
C20 S1 C17 C18 -0.9(2)
C20 S1 C17 C18' 171(9)
C20 S1 C17 C14 178.99(15)
C20 S1 C17 S1' -1.8(8)
C18' C17 C18 C19 0.2(14)
C14 C17 C18 C19 -178.7(2)
S1' C17 C18 C19 8(7)
S1 C17 C18 C19 1.2(3)
C18 C17 C18' C19' 1.0(12)
C14 C17 C18' C19' 180.0(3)
S1' C17 C18' C19' 0.0(3)
S1 C17 C18' C19' -8(9)
C17 C18 C19 C20 -1.0(4)
C17 C18' C19' C20' -0.1(5)
C18 C19 C20 S1 0.2(4)
C17 S1 C20 C19 0.4(3)
C18' C19' C20' S1' 0.1(6)
C17 S1' C20' C19' -0.1(5)
